data_4025069
loop_
_publ_author_name
'Tao-Shan Jiang'
'Ri-Yuan Tang'
'Xing-Guo Zhang'
'Xin-Hua Li'
'Jin-Heng Li'

_publ_section_title
;
Palladium-Catalyzed Intramolecular 5-exo-dig Hydroarylations
of N-Arylpropiolamides: Thermodynamics-Controlled Stereoselective Synthesis
of 3-Methyleneoxindoles
;
_journal_name_full 'Journal of Organic Chemistry'
_journal_page_first 8834
_journal_page_last 8837
_journal_paper_doi 10.1021/jo901963g
_journal_volume 74
_journal_year 2009
_chemical_formula_moiety 'C16 H13 N O'
_chemical_formula_sum 'C16 H13 N O'
_chemical_formula_weight 235.27
_chemical_name_systematic
; 
 ? 
;
_space_group_IT_number 15
_symmetry_cell_setting monoclinic
_symmetry_space_group_name_Hall '-C 2yc'
_symmetry_space_group_name_H-M 'C 1 2/c 1'
_atom_sites_solution_hydrogens geom
_atom_sites_solution_primary direct
_atom_sites_solution_secondary difmap
_audit_creation_method SHELXL-97
_cell_angle_alpha 90.00
_cell_angle_beta 109.502(7)
_cell_angle_gamma 90.00
_cell_formula_units_Z 8
_cell_length_a 29.549(10)
_cell_length_b 5.6866(18)
_cell_length_c 15.507(5)
_cell_measurement_reflns_used 688
_cell_measurement_temperature 298(2)
_cell_measurement_theta_max 22.044
_cell_measurement_theta_min 2.945
_cell_volume 2456.2(14)
_computing_cell_refinement 'SAINT (Bruker, 2002)'
_computing_data_collection 'SMART (Bruker, 2002)'
_computing_data_reduction SAINT
_computing_molecular_graphics 'SHELXTL(Bruker, 2002)'
_computing_publication_material SHELXL97
_computing_structure_refinement 'SHELXL97 (Sheldrick, 1997)'
_computing_structure_solution 'SHELXS97 (Sheldrick, 1997)'
_diffrn_ambient_temperature 298(2)
_diffrn_measured_fraction_theta_full 0.994
_diffrn_measured_fraction_theta_max 0.994
_diffrn_measurement_device_type 'Bruker APEX area-detector diffractometer'
_diffrn_measurement_method '\f and \w scan'
_diffrn_radiation_monochromator graphite
_diffrn_radiation_source 'fine-focus sealed tube'
_diffrn_radiation_type MoK\a
_diffrn_radiation_wavelength 0.71073
_diffrn_reflns_av_R_equivalents 0.0420
_diffrn_reflns_av_sigmaI/netI 0.0542
_diffrn_reflns_limit_h_max 34
_diffrn_reflns_limit_h_min -33
_diffrn_reflns_limit_k_max 5
_diffrn_reflns_limit_k_min -6
_diffrn_reflns_limit_l_max 17
_diffrn_reflns_limit_l_min -18
_diffrn_reflns_number 6125
_diffrn_reflns_theta_full 25.02
_diffrn_reflns_theta_max 25.02
_diffrn_reflns_theta_min 2.68
_diffrn_standards_number 0
_exptl_absorpt_coefficient_mu 0.080
_exptl_absorpt_correction_T_max 0.9866
_exptl_absorpt_correction_T_min 0.9773
_exptl_absorpt_correction_type multi-scan
_exptl_absorpt_process_details '(SADABS; Bruker, 2002)'
_exptl_crystal_colour Colorless
_exptl_crystal_density_diffrn 1.272
_exptl_crystal_density_method 'not measured'
_exptl_crystal_description Block
_exptl_crystal_F_000 992
_exptl_crystal_size_max 0.29
_exptl_crystal_size_mid 0.19
_exptl_crystal_size_min 0.17
_refine_diff_density_max 0.211
_refine_diff_density_min -0.216
_refine_diff_density_rms 0.045
_refine_ls_extinction_method none
_refine_ls_goodness_of_fit_ref 1.256
_refine_ls_hydrogen_treatment constr
_refine_ls_matrix_type full
_refine_ls_number_parameters 163
_refine_ls_number_reflns 2164
_refine_ls_number_restraints 0
_refine_ls_restrained_S_all 1.256
_refine_ls_R_factor_all 0.1304
_refine_ls_R_factor_gt 0.1013
_refine_ls_shift/su_max 0.000
_refine_ls_shift/su_mean 0.000
_refine_ls_structure_factor_coef Fsqd
_refine_ls_weighting_details 'calc w=1/[\s^2^(Fo^2^)+(0.0662P)^2^+2.7582P] where P=(Fo^2^+2Fc^2^)/3'
_refine_ls_weighting_scheme calc
_refine_ls_wR_factor_gt 0.1966
_refine_ls_wR_factor_ref 0.2101
_reflns_number_gt 1673
_reflns_number_total 2164
_reflns_threshold_expression I>2\s(I)
_cod_data_source_file jo901963g_si_003.cif
_cod_data_source_block 2241m
_cod_depositor_comments
;
The following automatic conversions were performed:
'_symmetry_cell_setting' value 'Monoclinic' changed to 'monoclinic'
according to '/home/saulius/struct/CIF-dictionaries/cif_core.dic'
dictionary named 'cif_core.dic' version 2.4.1 from 2010-06-29.

Automatic conversion script
Id: cif_fix_enum 1527 2010-12-29 10:47:43Z saulius 
;
_cod_original_sg_symbol_H-M 'C 2/c'
_cod_database_code 4025069

loop_
_symmetry_equiv_pos_as_xyz
'x, y, z'
'x, -y, z+1/2'
'x+1/2, y+1/2, z'
'x+1/2, -y+1/2, z+1/2'
'-x, -y, -z'
'-x, y, -z-1/2'
'-x+1/2, -y+1/2, -z'
'-x+1/2, y+1/2, -z-1/2'

loop_
_atom_site_label
_atom_site_type_symbol
_atom_site_fract_x
_atom_site_fract_y
_atom_site_fract_z
_atom_site_U_iso_or_equiv
_atom_site_adp_type
_atom_site_occupancy
_atom_site_symmetry_multiplicity
_atom_site_calc_flag
_atom_site_refinement_flags
_atom_site_disorder_assembly
_atom_site_disorder_group
O1 O 0.20611(9) 0.5906(5) 0.10272(19) 0.0522(8) Uani 1 1 d . . .
N1 N 0.16252(10) 0.3453(5) 0.1606(2) 0.0393(8) Uani 1 1 d . . .
C1 C 0.17318(14) 0.9796(7) -0.0332(3) 0.0502(11) Uani 1 1 d . . .
H1 H 0.1929 0.8573 -0.0025 0.060 Uiso 1 1 calc R . .
C2 C 0.19039(15) 1.1409(8) -0.0806(3) 0.0593(12) Uani 1 1 d . . .
H2 H 0.2216 1.1271 -0.0815 0.071 Uiso 1 1 calc R . .
C3 C 0.16189(17) 1.3220(8) -0.1266(3) 0.0590(12) Uani 1 1 d . . .
H3 H 0.1741 1.4319 -0.1574 0.071 Uiso 1 1 calc R . .
C4 C 0.11539(17) 1.3421(7) -0.1274(3) 0.0610(12) Uani 1 1 d . . .
H4 H 0.0958 1.4629 -0.1597 0.073 Uiso 1 1 calc R . .
C5 C 0.09823(15) 1.1814(7) -0.0796(3) 0.0501(11) Uani 1 1 d . . .
H5 H 0.0668 1.1960 -0.0800 0.060 Uiso 1 1 calc R . .
C6 C 0.12655(13) 0.9965(6) -0.0304(2) 0.0406(9) Uani 1 1 d . . .
C7 C 0.10507(12) 0.8384(6) 0.0191(2) 0.0413(10) Uani 1 1 d . . .
H7 H 0.0731 0.8755 0.0096 0.050 Uiso 1 1 calc R . .
C8 C 0.11991(12) 0.6525(6) 0.0750(2) 0.0365(9) Uani 1 1 d . . .
C9 C 0.08878(12) 0.5158(6) 0.1128(2) 0.0373(9) Uani 1 1 d . . .
C10 C 0.04133(13) 0.5365(7) 0.1059(3) 0.0489(11) Uani 1 1 d . . .
H10 H 0.0230 0.6612 0.0737 0.059 Uiso 1 1 calc R . .
C11 C 0.02108(15) 0.3707(8) 0.1471(3) 0.0585(12) Uani 1 1 d . . .
H11 H -0.0109 0.3848 0.1430 0.070 Uiso 1 1 calc R . .
C12 C 0.04809(15) 0.1845(8) 0.1942(3) 0.0581(12) Uani 1 1 d . . .
H12 H 0.0337 0.0730 0.2206 0.070 Uiso 1 1 calc R . .
C13 C 0.09605(14) 0.1597(7) 0.2032(3) 0.0483(10) Uani 1 1 d . . .
H13 H 0.1144 0.0355 0.2358 0.058 Uiso 1 1 calc R . .
C14 C 0.11535(12) 0.3270(6) 0.1616(2) 0.0379(9) Uani 1 1 d . . .
C15 C 0.16781(13) 0.5368(6) 0.1107(2) 0.0371(9) Uani 1 1 d . . .
C16 C 0.20134(14) 0.1849(7) 0.2064(3) 0.0548(11) Uani 1 1 d . . .
H16A H 0.2266 0.2165 0.1786 0.066 Uiso 1 1 d R . .
H16B H 0.2141 0.2299 0.2691 0.066 Uiso 1 1 d R . .
H16C H 0.1919 0.0307 0.1977 0.066 Uiso 1 1 d R . .

loop_
_atom_site_aniso_label
_atom_site_aniso_U_11
_atom_site_aniso_U_22
_atom_site_aniso_U_33
_atom_site_aniso_U_23
_atom_site_aniso_U_13
_atom_site_aniso_U_12
O1 0.0382(15) 0.0512(17) 0.065(2) 0.0093(14) 0.0146(14) 0.0043(13)
N1 0.0413(18) 0.0349(18) 0.0405(19) 0.0036(14) 0.0120(14) 0.0086(14)
C1 0.054(3) 0.051(3) 0.042(2) 0.005(2) 0.012(2) 0.007(2)
C2 0.056(3) 0.068(3) 0.056(3) 0.006(2) 0.021(2) 0.002(2)
C3 0.083(3) 0.051(3) 0.047(3) 0.001(2) 0.027(2) -0.009(2)
C4 0.084(3) 0.050(3) 0.050(3) 0.012(2) 0.024(2) 0.015(2)
C5 0.059(3) 0.050(2) 0.042(2) 0.000(2) 0.018(2) 0.015(2)
C6 0.045(2) 0.040(2) 0.036(2) -0.0073(18) 0.0118(18) 0.0055(18)
C7 0.036(2) 0.044(2) 0.043(2) -0.0062(19) 0.0124(17) 0.0074(17)
C8 0.038(2) 0.037(2) 0.032(2) -0.0016(17) 0.0085(16) 0.0048(16)
C9 0.038(2) 0.039(2) 0.033(2) -0.0043(17) 0.0099(16) 0.0040(17)
C10 0.043(2) 0.057(3) 0.046(2) 0.004(2) 0.0142(19) 0.005(2)
C11 0.046(2) 0.074(3) 0.062(3) -0.002(3) 0.026(2) 0.001(2)
C12 0.065(3) 0.062(3) 0.056(3) 0.000(2) 0.032(2) -0.009(2)
C13 0.064(3) 0.039(2) 0.043(2) -0.0011(18) 0.020(2) 0.0045(19)
C14 0.043(2) 0.037(2) 0.032(2) -0.0088(17) 0.0111(17) 0.0009(17)
C15 0.038(2) 0.036(2) 0.034(2) -0.0053(17) 0.0083(17) 0.0007(17)
C16 0.052(2) 0.049(3) 0.060(3) 0.006(2) 0.014(2) 0.006(2)

loop_
_atom_type_symbol
_atom_type_description
_atom_type_scat_dispersion_real
_atom_type_scat_dispersion_imag
_atom_type_scat_source
C C 0.0033 0.0016 'International Tables Vol C Tables 4.2.6.8 and 6.1.1.4'
H H 0.0000 0.0000 'International Tables Vol C Tables 4.2.6.8 and 6.1.1.4'
N N 0.0061 0.0033 'International Tables Vol C Tables 4.2.6.8 and 6.1.1.4'
O O 0.0106 0.0060 'International Tables Vol C Tables 4.2.6.8 and 6.1.1.4'

loop_
_geom_angle_atom_site_label_1
_geom_angle_atom_site_label_2
_geom_angle_atom_site_label_3
_geom_angle
_geom_angle_site_symmetry_1
_geom_angle_site_symmetry_3
_geom_angle_publ_flag
C15 N1 C14 111.4(3) . . ?
C15 N1 C16 123.6(3) . . ?
C14 N1 C16 125.0(3) . . ?
C2 C1 C6 121.0(4) . . ?
C2 C1 H1 119.5 . . ?
C6 C1 H1 119.5 . . ?
C3 C2 C1 120.4(4) . . ?
C3 C2 H2 119.8 . . ?
C1 C2 H2 119.8 . . ?
C2 C3 C4 120.4(4) . . ?
C2 C3 H3 119.8 . . ?
C4 C3 H3 119.8 . . ?
C3 C4 C5 119.1(4) . . ?
C3 C4 H4 120.4 . . ?
C5 C4 H4 120.4 . . ?
C4 C5 C6 122.1(4) . . ?
C4 C5 H5 119.0 . . ?
C6 C5 H5 119.0 . . ?
C1 C6 C5 116.8(4) . . ?
C1 C6 C7 125.6(3) . . ?
C5 C6 C7 117.6(3) . . ?
C8 C7 C6 135.9(3) . . ?
C8 C7 H7 112.0 . . ?
C6 C7 H7 112.0 . . ?
C7 C8 C9 124.1(3) . . ?
C7 C8 C15 130.7(3) . . ?
C9 C8 C15 105.2(3) . . ?
C10 C9 C14 118.9(3) . . ?
C10 C9 C8 133.0(3) . . ?
C14 C9 C8 108.1(3) . . ?
C9 C10 C11 119.5(4) . . ?
C9 C10 H10 120.2 . . ?
C11 C10 H10 120.2 . . ?
C12 C11 C10 120.3(4) . . ?
C12 C11 H11 119.8 . . ?
C10 C11 H11 119.8 . . ?
C11 C12 C13 121.5(4) . . ?
C11 C12 H12 119.2 . . ?
C13 C12 H12 119.2 . . ?
C14 C13 C12 117.0(4) . . ?
C14 C13 H13 121.5 . . ?
C12 C13 H13 121.5 . . ?
C13 C14 C9 122.7(3) . . ?
C13 C14 N1 128.7(3) . . ?
C9 C14 N1 108.6(3) . . ?
O1 C15 N1 122.7(3) . . ?
O1 C15 C8 130.6(3) . . ?
N1 C15 C8 106.7(3) . . ?
N1 C16 H16A 104.9 . . ?
N1 C16 H16B 108.1 . . ?
H16A C16 H16B 107.2 . . ?
N1 C16 H16C 112.1 . . ?
H16A C16 H16C 110.1 . . ?
H16B C16 H16C 113.9 . . ?

loop_
_geom_bond_atom_site_label_1
_geom_bond_atom_site_label_2
_geom_bond_distance
_geom_bond_site_symmetry_2
_geom_bond_publ_flag
O1 C15 1.218(4) . ?
N1 C15 1.375(4) . ?
N1 C14 1.403(4) . ?
N1 C16 1.452(4) . ?
C1 C2 1.375(5) . ?
C1 C6 1.396(5) . ?
C1 H1 0.9300 . ?
C2 C3 1.370(6) . ?
C2 H2 0.9300 . ?
C3 C4 1.375(6) . ?
C3 H3 0.9300 . ?
C4 C5 1.375(6) . ?
C4 H4 0.9300 . ?
C5 C6 1.401(5) . ?
C5 H5 0.9300 . ?
C6 C7 1.458(5) . ?
C7 C8 1.345(5) . ?
C7 H7 0.9300 . ?
C8 C9 1.468(5) . ?
C8 C15 1.490(5) . ?
C9 C10 1.375(5) . ?
C9 C14 1.394(5) . ?
C10 C11 1.382(5) . ?
C10 H10 0.9300 . ?
C11 C12 1.380(6) . ?
C11 H11 0.9300 . ?
C12 C13 1.384(5) . ?
C12 H12 0.9300 . ?
C13 C14 1.376(5) . ?
C13 H13 0.9300 . ?
C16 H16A 0.9945 . ?
C16 H16B 0.9530 . ?
C16 H16C 0.9170 . ?

loop_
_cod_related_entry_id
_cod_related_entry_database
_cod_related_entry_code
1 ChemSpider 4557672
